data_1575758
loop_
_publ_author_name
'Chen, Xiang'
'Liu, Li'
'Zhong, Xin-Xin'
'Li, Fa-Bao'
'Cong, Heng-Jiang'
'Li, Feng-Yan'
'Zhao, Yi'

_publ_section_title
;
 Trinuclear copper(I) furanyl <i>ortho</i>-diphosphine halide clusters:
 structure, photophysical and photocatalytic hydrogen production
 properties.
;
_journal_issue 40
_journal_name_full 'Dalton transactions (Cambridge, England : 2003)'
_journal_page_first 15223
_journal_page_last 15234
_journal_paper_doi 10.1039/d5dt01864a
_journal_volume 54
_journal_year 2025
_chemical_formula_moiety 'C56 H44 Cu3 I3 O2 P4'
_chemical_formula_sum 'C56 H44 Cu3 I3 O2 P4'
_chemical_formula_weight 1444.11
_space_group_crystal_system orthorhombic
_space_group_IT_number 60
_space_group_name_Hall '-P 2n 2ab'
_space_group_name_H-M_alt 'P b c n'
_atom_sites_solution_hydrogens geom
_atom_sites_solution_primary dual
_audit_creation_date 2019-08-14
_audit_creation_method
;
Olex2 1.2
(compiled 2018.05.29 svn.r3508 for OlexSys, GUI svn.r5506)
;
_audit_update_record
;
2023-05-31 deposited with the CCDC.	2025-09-12 downloaded from the CCDC.
;
_cell_angle_alpha 90
_cell_angle_beta 90
_cell_angle_gamma 90
_cell_formula_units_Z 4
_cell_length_a 18.0784(2)
_cell_length_b 17.9614(2)
_cell_length_c 18.4220(2)
_cell_measurement_reflns_used 24016
_cell_measurement_temperature 297.06(10)
_cell_measurement_theta_max 74.2390
_cell_measurement_theta_min 3.3910
_cell_volume 5981.87(11)
_computing_cell_refinement 'CrysAlisPro 1.171.39.46 (Rigaku Oxford Diffraction, 2018)'
_computing_data_collection 'CrysAlisPro 1.171.39.46 (Rigaku Oxford Diffraction, 2018)'
_computing_data_reduction 'CrysAlisPro 1.171.39.46 (Rigaku Oxford Diffraction, 2018)'
_computing_molecular_graphics 'Olex2 (Dolomanov et al., 2009)'
_computing_publication_material 'Olex2 (Dolomanov et al., 2009)'
_computing_structure_refinement 'XL (Sheldrick, 2008)'
_computing_structure_solution 'XT (Sheldrick, 2015)'
_diffrn_ambient_environment air
_diffrn_ambient_temperature 297.06(10)
_diffrn_detector 'Hybrid Pixel Counting (HPC) detector'
_diffrn_detector_area_resol_mean 28.5714
_diffrn_detector_type 'Rigaku HyPix-6000HE'
_diffrn_measured_fraction_theta_full 0.979
_diffrn_measured_fraction_theta_max 0.979
_diffrn_measurement_details
;
List of Runs (angles in degrees, time in seconds):

  # Type    Start    End  Width  t~exp~   \w     \q     \k     \f   Frames
#--------------------------------------------------------------------------
  1  \w      9.00  45.00   0.50    5.00    --    5.00  43.00 169.00   72
  2  \w    -74.00 -49.00   0.50    5.00    --  -47.20 -43.00  18.00   50
  3  \w    -46.00 -21.00   0.50    5.00    --  -47.20  43.00 169.00   50
  4  \w   -138.00-113.00   0.50    5.00    -- -102.20 -43.00  18.00   50
  5  \w    -76.00 -51.00   0.50    5.00    -- -102.20  43.00 169.00   50
  6  \w     24.00  50.00   0.50    5.00    --    5.00  57.00-150.00   52
  7  \w    -81.00  33.00   0.50    5.00    --  -47.20  57.00  30.00  228
  8  \w   -150.00-100.00   0.50    5.00    -- -102.20 -57.00-150.00  100
  9  \w   -142.00 -13.00   0.50    5.00    -- -102.20  75.00-150.00  258
 10  \w   -183.00 -79.00   0.50    5.00    -- -102.20 -57.00 150.00  208
 11  \w    -99.00 -74.00   0.50    5.00    --  -47.20 -56.00  64.00   50
 12  \w   -132.00-101.00   0.50    5.00    --  -47.20 -38.00 -30.00   62
 13  \w    -90.00 -26.00   0.50    5.00    --  -47.20 -38.00 -30.00  128
 14  \w   -131.00-104.00   0.50    5.00    -- -108.20 -57.00 120.00   54
 15  \w   -197.00-139.00   0.50    5.00    -- -108.20 -57.00 120.00  116
 16  \w   -107.00 -53.00   0.50    5.00    -- -108.20  57.00  60.00  108
 17  \w   -104.00 -78.00   0.50    5.00    -- -108.20  57.00 -90.00   52
 18  \w   -138.00-113.00   0.50    5.00    -- -108.20  57.00  60.00   50
 19  \w    -47.00 -22.00   0.50    5.00    --    5.00 -56.00  64.00   50
;
_diffrn_measurement_device 'AFC12 (Right): Kappa 3 circle'
_diffrn_measurement_device_type 'Rigaku XtaLAB P200'
_diffrn_measurement_method 'profile data from \w-scans and \phi-scans'
_diffrn_measurement_specimen_support 'Mitegen 50um'
_diffrn_orient_matrix_type 'CrysAlisPro convention (1999,Acta A55,543-557)'
_diffrn_orient_matrix_UB_11 0.0255970000
_diffrn_orient_matrix_UB_12 0.0707956000
_diffrn_orient_matrix_UB_13 0.0400295000
_diffrn_orient_matrix_UB_21 -0.0600436000
_diffrn_orient_matrix_UB_22 0.0454379000
_diffrn_orient_matrix_UB_23 -0.0395325000
_diffrn_orient_matrix_UB_31 -0.0548489000
_diffrn_orient_matrix_UB_32 -0.0166972000
_diffrn_orient_matrix_UB_33 0.0618262000
_diffrn_radiation_collimation 0.3
_diffrn_radiation_monochromator 'VariMax VHF'
_diffrn_radiation_probe x-ray
_diffrn_radiation_type CuK\a
_diffrn_radiation_wavelength 1.54184
_diffrn_reflns_av_R_equivalents 0.0448
_diffrn_reflns_av_unetI/netI 0.0220
_diffrn_reflns_Laue_measured_fraction_full 0.979
_diffrn_reflns_Laue_measured_fraction_max 0.979
_diffrn_reflns_limit_h_max 21
_diffrn_reflns_limit_h_min -21
_diffrn_reflns_limit_k_max 21
_diffrn_reflns_limit_k_min -21
_diffrn_reflns_limit_l_max 22
_diffrn_reflns_limit_l_min -16
_diffrn_reflns_number 29664
_diffrn_reflns_point_group_measured_fraction_full 0.979
_diffrn_reflns_point_group_measured_fraction_max 0.979
_diffrn_reflns_theta_full 67.477
_diffrn_reflns_theta_max 67.476
_diffrn_reflns_theta_min 5.984
_diffrn_source 'Rotating Anode'
_diffrn_source_current 30.0
_diffrn_source_power 1.2
_diffrn_source_target Cu
_diffrn_source_type 'Rigaku MicroMax-007HF'
_diffrn_source_voltage 40.0
_exptl_absorpt_coefficient_mu 14.691
_exptl_absorpt_correction_T_max 1.00000
_exptl_absorpt_correction_T_min 0.22040
_exptl_absorpt_correction_type multi-scan
_exptl_absorpt_process_details
;
CrysAlisPro 1.171.39.46 (Rigaku Oxford Diffraction, 2018)
Empirical absorption correction using spherical harmonics,
 implemented in SCALE3 ABSPACK scaling algorithm.
;
_exptl_crystal_colour colourless
_exptl_crystal_colour_primary colourless
_exptl_crystal_density_diffrn 1.604
_exptl_crystal_description block
_exptl_crystal_F_000 2808
_exptl_crystal_size_max 0.08
_exptl_crystal_size_mid 0.06
_exptl_crystal_size_min 0.04
_refine_diff_density_max 1.033
_refine_diff_density_min -1.073
_refine_diff_density_rms 0.174
_refine_ls_extinction_method none
_refine_ls_goodness_of_fit_ref 1.045
_refine_ls_hydrogen_treatment constr
_refine_ls_matrix_type full
_refine_ls_number_parameters 308
_refine_ls_number_reflns 5278
_refine_ls_number_restraints 36
_refine_ls_restrained_S_all 1.047
_refine_ls_R_factor_all 0.0587
_refine_ls_R_factor_gt 0.0579
_refine_ls_shift/su_max 0.001
_refine_ls_shift/su_mean 0.000
_refine_ls_structure_factor_coef Fsqd
_refine_ls_weighting_details 'w=1/[\s^2^(Fo^2^)+(0.1303P)^2^+15.7228P] where P=(Fo^2^+2Fc^2^)/3'
_refine_ls_weighting_scheme calc
_refine_ls_wR_factor_gt 0.1793
_refine_ls_wR_factor_ref 0.1800
_reflns_Friedel_coverage 0.000
_reflns_number_gt 5138
_reflns_number_total 5278
_reflns_threshold_expression 'I > 2\s(I)'
_cod_data_source_file d5dt01864a2.cif
_cod_data_source_block cx-fn-i-rm-20190630
_cod_depositor_comments 'Adding full bibliography for 1575758--1575760.cif.'
_cod_database_code 1575758
_shelx_shelxl_version_number 2014/7
_chemical_oxdiff_formula C56H44Cu2I2O2P4
_shelx_space_group_comment
;
The symmetry employed for this shelxl refinement is uniquely defined
by the following loop, which should always be used as a source of
symmetry information in preference to the above space-group names.
They are only intended as comments.
;
_shelx_estimated_absorpt_t_max 0.591
_shelx_estimated_absorpt_t_min 0.386
_reflns_odcompleteness_completeness 98.59
_reflns_odcompleteness_iscentric 1
_reflns_odcompleteness_theta 61.08
_olex2_refinement_description
;
1. Fixed Uiso
 At 1.2 times of:
  All C(H) groups
2. Uiso/Uaniso restraints and constraints
C23 \\sim C24 \\sim C25 \\sim C26 \\sim C27 \\sim C28: within 2A with sigma of
0.01 and sigma for terminal atoms of 0.02
3.a Aromatic/amide H refined with riding coordinates:
 C13(H13), C28(H28), C8(H8), C3(H3), C12(H12), C2(H2), C18(H18), C9(H9),
 C4(H4), C10(H10), C11(H11), C20(H20), C6(H6), C16(H16), C24(H24), C25(H25),
 C26(H26), C22(H22), C19(H19), C21(H21), C5(H5), C27(H27)
;
_olex2_submission_special_instructions 'No special instructions were received'
_oxdiff_exptl_absorpt_empirical_details
;
Empirical correction (ABSPACK) includes:
- Absorption correction using spherical harmonics
- Frame scaling
;
_oxdiff_exptl_absorpt_empirical_full_max 2.832
_oxdiff_exptl_absorpt_empirical_full_min 0.644

loop_
_space_group_symop_operation_xyz
'x, y, z'
'-x+1/2, -y+1/2, z+1/2'
'-x, y, -z+1/2'
'x+1/2, -y+1/2, -z'
'-x, -y, -z'
'x-1/2, y-1/2, -z-1/2'
'x, -y, z-1/2'
'-x-1/2, y-1/2, z'

loop_
_atom_site_label
_atom_site_type_symbol
_atom_site_fract_x
_atom_site_fract_y
_atom_site_fract_z
_atom_site_U_iso_or_equiv
_atom_site_adp_type
_atom_site_occupancy
_atom_site_site_symmetry_order
_atom_site_calc_flag
_atom_site_refinement_flags_posn
_atom_site_refinement_flags_adp
_atom_site_refinement_flags_occupancy
_atom_site_disorder_assembly
_atom_site_disorder_group
I1 I 0.55484(2) 0.37103(2) 0.14248(2) 0.04202(19) Uani 1 1 d . . . . .
I2 I 0.5000 0.18276(3) 0.2500 0.0552(2) Uani 1 2 d S T P . .
Cu1 Cu 0.5000 0.45835(6) 0.2500 0.0351(3) Uani 1 2 d S T P . .
Cu2 Cu 0.56491(5) 0.31267(5) 0.27933(6) 0.0506(3) Uani 1 1 d . . . . .
P1 P 0.58804(7) 0.52686(7) 0.30838(7) 0.0312(3) Uani 1 1 d . . . . .
P2 P 0.66642(8) 0.33794(8) 0.34270(7) 0.0362(3) Uani 1 1 d . . . . .
O1 O 0.6543(3) 0.4780(3) 0.5093(2) 0.0519(11) Uani 1 1 d . . . . .
C14 C 0.6221(3) 0.4880(3) 0.3926(3) 0.0330(10) Uani 1 1 d . . . . .
C13 C 0.6238(3) 0.5220(3) 0.4583(3) 0.0425(12) Uani 1 1 d . . . . .
H13 H 0.6060 0.5698 0.4671 0.051 Uiso 1 1 calc R . . . .
C7 C 0.6737(3) 0.5552(3) 0.2633(3) 0.0378(11) Uani 1 1 d . . . . .
C15 C 0.6555(3) 0.4149(3) 0.4038(3) 0.0366(11) Uani 1 1 d . . . . .
C28 C 0.6465(5) 0.2139(4) 0.4305(4) 0.0595(16) Uani 1 1 d . U . . .
H28 H 0.5981 0.2142 0.4134 0.071 Uiso 1 1 calc R . . . .
C17 C 0.7490(3) 0.3586(4) 0.2902(3) 0.0445(13) Uani 1 1 d . . . . .
C8 C 0.6852(3) 0.5380(4) 0.1915(3) 0.0505(15) Uani 1 1 d . . . . .
H8 H 0.6490 0.5126 0.1655 0.061 Uiso 1 1 calc R . . . .
C23 C 0.6976(4) 0.2660(3) 0.4059(3) 0.0467(13) Uani 1 1 d . U . . .
C3 C 0.5434(4) 0.7491(4) 0.3440(5) 0.0619(18) Uani 1 1 d . . . . .
H3 H 0.5618 0.7949 0.3289 0.074 Uiso 1 1 calc R . . . .
C12 C 0.7289(3) 0.5930(4) 0.3023(3) 0.0458(13) Uani 1 1 d . . . . .
H12 H 0.7223 0.6039 0.3512 0.055 Uiso 1 1 calc R . . . .
C2 C 0.5724(4) 0.6840(3) 0.3163(4) 0.0499(14) Uani 1 1 d . . . . .
H2 H 0.6086 0.6867 0.2804 0.060 Uiso 1 1 calc R . . . .
C18 C 0.7994(3) 0.4139(4) 0.3097(4) 0.0572(16) Uani 1 1 d . . . . .
H18 H 0.7906 0.4432 0.3504 0.069 Uiso 1 1 calc R . . . .
C9 C 0.7506(4) 0.5585(5) 0.1576(4) 0.064(2) Uani 1 1 d . . . . .
H9 H 0.7586 0.5458 0.1093 0.076 Uiso 1 1 calc R . . . .
C1 C 0.5492(3) 0.6143(3) 0.3403(4) 0.0368(11) Uani 1 1 d . . . . .
C4 C 0.4883(4) 0.7459(4) 0.3931(5) 0.0658(19) Uani 1 1 d . . . . .
H4 H 0.4667 0.7898 0.4096 0.079 Uiso 1 1 calc R . . . .
C10 C 0.8035(4) 0.5974(5) 0.1950(4) 0.0617(18) Uani 1 1 d . . . . .
H10 H 0.8465 0.6126 0.1716 0.074 Uiso 1 1 calc R . . . .
C11 C 0.7932(4) 0.6140(4) 0.2670(4) 0.0570(17) Uani 1 1 d . . . . .
H11 H 0.8298 0.6396 0.2923 0.068 Uiso 1 1 calc R . . . .
C20 C 0.8763(6) 0.3829(6) 0.2086(6) 0.088(3) Uani 1 1 d . . . . .
H20 H 0.9189 0.3909 0.1814 0.105 Uiso 1 1 calc R . . . .
C6 C 0.4914(4) 0.6124(4) 0.3913(5) 0.0597(18) Uani 1 1 d . . . . .
H6 H 0.4721 0.5669 0.4061 0.072 Uiso 1 1 calc R . . . .
C16 C 0.6742(4) 0.4135(3) 0.4755(3) 0.0458(13) Uani 1 1 d . . . . .
H16 H 0.6976 0.3737 0.4984 0.055 Uiso 1 1 calc R . . . .
C24 C 0.7707(4) 0.2631(4) 0.4304(4) 0.0627(17) Uani 1 1 d . U . . .
H24 H 0.8056 0.2965 0.4126 0.075 Uiso 1 1 calc R . . . .
C25 C 0.7914(5) 0.2094(5) 0.4822(4) 0.076(2) Uani 1 1 d . U . . .
H25 H 0.8396 0.2087 0.4998 0.092 Uiso 1 1 calc R . . . .
C26 C 0.7423(6) 0.1593(5) 0.5065(4) 0.077(2) Uani 1 1 d . U . . .
H26 H 0.7567 0.1232 0.5398 0.093 Uiso 1 1 calc R . . . .
C22 C 0.7617(5) 0.3162(4) 0.2294(4) 0.0623(19) Uani 1 1 d . . . . .
H22 H 0.7278 0.2800 0.2154 0.075 Uiso 1 1 calc R . . . .
C19 C 0.8620(5) 0.4251(6) 0.2689(6) 0.084(3) Uani 1 1 d . . . . .
H19 H 0.8953 0.4620 0.2825 0.101 Uiso 1 1 calc R . . . .
C21 C 0.8263(6) 0.3279(7) 0.1887(5) 0.087(3) Uani 1 1 d . . . . .
H21 H 0.8356 0.2987 0.1480 0.104 Uiso 1 1 calc R . . . .
C5 C 0.4631(5) 0.6776(4) 0.4195(6) 0.073(2) Uani 1 1 d . . . . .
H5 H 0.4274 0.6761 0.4558 0.088 Uiso 1 1 calc R . . . .
C27 C 0.6693(6) 0.1615(5) 0.4814(5) 0.078(2) Uani 1 1 d . U . . .
H27 H 0.6353 0.1271 0.4991 0.093 Uiso 1 1 calc R . . . .

loop_
_atom_site_aniso_label
_atom_site_aniso_U_11
_atom_site_aniso_U_22
_atom_site_aniso_U_33
_atom_site_aniso_U_23
_atom_site_aniso_U_13
_atom_site_aniso_U_12
I1 0.0439(3) 0.0461(3) 0.0360(3) -0.00459(13) 0.00787(13) -0.00156(14)
I2 0.0410(4) 0.0399(3) 0.0848(5) 0.000 -0.0078(3) 0.000
Cu1 0.0335(6) 0.0381(6) 0.0335(6) 0.000 -0.0051(4) 0.000
Cu2 0.0413(5) 0.0520(6) 0.0585(6) -0.0062(4) -0.0139(4) 0.0007(4)
P1 0.0302(6) 0.0338(6) 0.0298(6) 0.0003(5) -0.0022(5) -0.0021(5)
P2 0.0356(7) 0.0392(7) 0.0339(6) -0.0026(5) -0.0042(5) 0.0068(5)
O1 0.075(3) 0.053(2) 0.0281(19) -0.0037(17) -0.0089(18) 0.009(2)
C14 0.034(2) 0.034(2) 0.032(3) -0.0013(19) -0.0017(19) 0.002(2)
C13 0.052(3) 0.039(3) 0.036(3) -0.005(2) -0.008(2) 0.004(2)
C7 0.033(3) 0.044(3) 0.037(3) 0.001(2) -0.004(2) -0.003(2)
C15 0.036(2) 0.039(3) 0.035(3) 0.003(2) -0.004(2) 0.001(2)
C28 0.072(4) 0.055(3) 0.052(3) 0.006(3) 0.014(3) 0.012(3)
C17 0.037(3) 0.053(3) 0.043(3) 0.005(3) -0.001(2) 0.012(2)
C8 0.041(3) 0.074(4) 0.036(3) -0.003(3) -0.006(2) -0.020(3)
C23 0.058(3) 0.040(3) 0.042(3) -0.003(2) -0.001(2) 0.014(2)
C3 0.062(4) 0.038(3) 0.086(5) 0.006(3) -0.003(4) 0.007(3)
C12 0.041(3) 0.055(3) 0.041(3) -0.013(3) 0.000(2) -0.010(3)
C2 0.050(3) 0.041(3) 0.059(4) 0.008(3) 0.007(3) 0.001(3)
C18 0.039(3) 0.054(4) 0.079(5) 0.005(3) 0.005(3) 0.004(3)
C9 0.052(4) 0.102(6) 0.037(3) -0.003(3) 0.004(3) -0.017(4)
C1 0.032(3) 0.037(3) 0.041(3) -0.002(2) -0.006(2) 0.000(2)
C4 0.064(4) 0.048(4) 0.085(5) -0.014(4) -0.001(4) 0.013(3)
C10 0.041(3) 0.087(5) 0.057(4) 0.003(4) 0.007(3) -0.021(3)
C11 0.037(3) 0.068(4) 0.065(4) -0.010(3) -0.005(3) -0.015(3)
C20 0.066(5) 0.101(7) 0.096(7) 0.022(6) 0.031(5) 0.022(5)
C6 0.050(4) 0.044(3) 0.085(5) 0.000(3) 0.020(3) 0.001(3)
C16 0.062(4) 0.045(3) 0.030(3) 0.001(2) -0.006(2) 0.007(3)
C24 0.066(4) 0.065(4) 0.057(3) 0.003(3) -0.011(3) 0.022(3)
C25 0.086(5) 0.081(4) 0.062(4) 0.006(3) -0.016(4) 0.041(4)
C26 0.100(5) 0.073(4) 0.059(4) 0.015(3) 0.009(4) 0.034(4)
C22 0.065(5) 0.074(5) 0.049(4) -0.006(3) 0.001(3) 0.015(4)
C19 0.061(5) 0.079(6) 0.111(7) 0.015(5) 0.022(5) 0.003(4)
C21 0.071(6) 0.127(9) 0.062(5) 0.006(5) 0.023(4) 0.036(6)
C5 0.070(5) 0.055(4) 0.094(6) -0.008(4) 0.033(5) 0.010(4)
C27 0.107(5) 0.062(4) 0.064(4) 0.014(3) 0.025(4) 0.012(4)

loop_
_atom_type_symbol
_atom_type_description
_atom_type_scat_dispersion_real
_atom_type_scat_dispersion_imag
_atom_type_scat_source
C C 0.0181 0.0091 'International Tables Vol C Tables 4.2.6.8 and 6.1.1.4'
H H 0.0000 0.0000 'International Tables Vol C Tables 4.2.6.8 and 6.1.1.4'
Cu Cu -1.9646 0.5888 'International Tables Vol C Tables 4.2.6.8 and 6.1.1.4'
I I -0.3257 6.8362 'International Tables Vol C Tables 4.2.6.8 and 6.1.1.4'
O O 0.0492 0.0322 'International Tables Vol C Tables 4.2.6.8 and 6.1.1.4'
P P 0.2955 0.4335 'International Tables Vol C Tables 4.2.6.8 and 6.1.1.4'

loop_
_geom_angle_atom_site_label_1
_geom_angle_atom_site_label_2
_geom_angle_atom_site_label_3
_geom_angle
_geom_angle_site_symmetry_1
_geom_angle_site_symmetry_3
_geom_angle_publ_flag
Cu1 I1 Cu2 64.74(3) . . ?
Cu1 I1 Cu2 63.83(3) . 3_655 ?
Cu2 I1 Cu2 55.58(3) . 3_655 ?
Cu2 I2 Cu2 57.94(4) 3_655 . ?
I1 Cu1 I1 109.39(4) 3_655 . ?
I1 Cu1 Cu2 58.00(3) . . ?
I1 Cu1 Cu2 59.57(3) . 3_655 ?
I1 Cu1 Cu2 58.00(3) 3_655 3_655 ?
I1 Cu1 Cu2 59.57(3) 3_655 . ?
Cu2 Cu1 Cu2 52.55(4) . 3_655 ?
P1 Cu1 I1 102.86(3) . 3_655 ?
P1 Cu1 I1 102.86(3) 3_655 . ?
P1 Cu1 I1 113.64(3) . . ?
P1 Cu1 I1 113.64(3) 3_655 3_655 ?
P1 Cu1 Cu2 148.38(5) 3_655 . ?
P1 Cu1 Cu2 96.65(4) 3_655 3_655 ?
P1 Cu1 Cu2 148.38(5) . 3_655 ?
P1 Cu1 Cu2 96.65(4) . . ?
P1 Cu1 P1 114.71(8) . 3_655 ?
I1 Cu2 I1 106.19(3) . 3_655 ?
I1 Cu2 Cu1 56.59(2) 3_655 . ?
I1 Cu2 Cu1 57.26(2) . . ?
I2 Cu2 I1 95.25(3) . 3_655 ?
I2 Cu2 I1 96.84(3) . . ?
I2 Cu2 Cu1 124.75(3) . . ?
Cu2 Cu2 I1 63.53(4) 3_655 . ?
Cu2 Cu2 I1 60.89(4) 3_655 3_655 ?
Cu2 Cu2 I2 61.03(2) 3_655 . ?
Cu2 Cu2 Cu1 63.72(2) 3_655 . ?
P2 Cu2 I1 117.44(6) . . ?
P2 Cu2 I1 106.95(5) . 3_655 ?
P2 Cu2 I2 130.43(6) . . ?
P2 Cu2 Cu1 104.26(5) . . ?
P2 Cu2 Cu2 165.93(6) . 3_655 ?
C14 P1 Cu1 115.70(17) . . ?
C14 P1 C7 102.0(2) . . ?
C14 P1 C1 100.8(3) . . ?
C7 P1 Cu1 121.79(18) . . ?
C1 P1 Cu1 110.41(18) . . ?
C1 P1 C7 103.5(3) . . ?
C15 P2 Cu2 113.36(18) . . ?
C15 P2 C17 105.5(3) . . ?
C15 P2 C23 100.3(3) . . ?
C17 P2 Cu2 116.1(2) . . ?
C17 P2 C23 103.3(3) . . ?
C23 P2 Cu2 116.4(2) . . ?
C13 O1 C16 106.7(4) . . ?
C13 C14 P1 126.8(4) . . ?
C13 C14 C15 105.7(5) . . ?
C15 C14 P1 127.5(4) . . ?
O1 C13 C14 111.6(5) . . ?
O1 C13 H13 124.2 . . ?
C14 C13 H13 124.2 . . ?
C8 C7 P1 120.1(4) . . ?
C8 C7 C12 119.6(5) . . ?
C12 C7 P1 120.3(4) . . ?
C14 C15 P2 130.5(4) . . ?
C16 C15 P2 124.5(4) . . ?
C16 C15 C14 104.8(5) . . ?
C23 C28 H28 120.7 . . ?
C23 C28 C27 118.6(8) . . ?
C27 C28 H28 120.7 . . ?
C18 C17 P2 123.0(5) . . ?
C22 C17 P2 117.3(6) . . ?
C22 C17 C18 119.7(7) . . ?
C7 C8 H8 119.9 . . ?
C7 C8 C9 120.1(6) . . ?
C9 C8 H8 119.9 . . ?
C28 C23 P2 118.5(5) . . ?
C28 C23 C24 119.9(6) . . ?
C24 C23 P2 121.6(5) . . ?
C2 C3 H3 120.2 . . ?
C4 C3 H3 120.2 . . ?
C4 C3 C2 119.7(7) . . ?
C7 C12 H12 120.4 . . ?
C11 C12 C7 119.2(6) . . ?
C11 C12 H12 120.4 . . ?
C3 C2 H2 119.0 . . ?
C3 C2 C1 121.9(7) . . ?
C1 C2 H2 119.0 . . ?
C17 C18 H18 119.9 . . ?
C19 C18 C17 120.1(8) . . ?
C19 C18 H18 119.9 . . ?
C8 C9 H9 119.9 . . ?
C10 C9 C8 120.3(6) . . ?
C10 C9 H9 119.9 . . ?
C2 C1 P1 123.8(5) . . ?
C2 C1 C6 117.3(6) . . ?
C6 C1 P1 118.8(5) . . ?
C3 C4 H4 119.6 . . ?
C3 C4 C5 120.8(7) . . ?
C5 C4 H4 119.6 . . ?
C9 C10 H10 119.9 . . ?
C9 C10 C11 120.2(6) . . ?
C11 C10 H10 119.9 . . ?
C12 C11 H11 119.7 . . ?
C10 C11 C12 120.5(6) . . ?
C10 C11 H11 119.7 . . ?
C19 C20 H20 120.5 . . ?
C19 C20 C21 119.0(9) . . ?
C21 C20 H20 120.5 . . ?
C1 C6 H6 119.8 . . ?
C5 C6 C1 120.4(7) . . ?
C5 C6 H6 119.8 . . ?
O1 C16 H16 124.4 . . ?
C15 C16 O1 111.2(5) . . ?
C15 C16 H16 124.4 . . ?
C23 C24 H24 120.1 . . ?
C23 C24 C25 119.7(8) . . ?
C25 C24 H24 120.1 . . ?
C24 C25 H25 119.7 . . ?
C26 C25 C24 120.7(8) . . ?
C26 C25 H25 119.7 . . ?
C25 C26 H26 120.1 . . ?
C25 C26 C27 119.7(7) . . ?
C27 C26 H26 120.1 . . ?
C17 C22 H22 120.3 . . ?
C17 C22 C21 119.4(9) . . ?
C21 C22 H22 120.3 . . ?
C18 C19 H19 119.4 . . ?
C20 C19 C18 121.2(10) . . ?
C20 C19 H19 119.4 . . ?
C20 C21 C22 120.5(9) . . ?
C20 C21 H21 119.8 . . ?
C22 C21 H21 119.8 . . ?
C4 C5 H5 120.2 . . ?
C6 C5 C4 119.7(8) . . ?
C6 C5 H5 120.2 . . ?
C28 C27 C26 121.4(9) . . ?
C28 C27 H27 119.3 . . ?
C26 C27 H27 119.3 . . ?

loop_
_geom_bond_atom_site_label_1
_geom_bond_atom_site_label_2
_geom_bond_distance
_geom_bond_site_symmetry_2
_geom_bond_publ_flag
I1 Cu1 2.7141(7) . ?
I1 Cu2 2.7364(11) . ?
I1 Cu2 2.8036(11) 3_655 ?
I2 Cu2 2.6671(10) 3_655 ?
I2 Cu2 2.6671(10) . ?
Cu1 I1 2.7141(7) 3_655 ?
Cu1 Cu2 2.9182(14) . ?
Cu1 Cu2 2.9182(14) 3_655 ?
Cu1 P1 2.2814(13) 3_655 ?
Cu1 P1 2.2813(13) . ?
Cu2 I1 2.8036(11) 3_655 ?
Cu2 Cu2 2.5838(18) 3_655 ?
Cu2 P2 2.2217(16) . ?
P1 C14 1.810(5) . ?
P1 C7 1.829(6) . ?
P1 C1 1.818(6) . ?
P2 C15 1.794(6) . ?
P2 C17 1.817(6) . ?
P2 C23 1.829(6) . ?
O1 C13 1.346(7) . ?
O1 C16 1.365(7) . ?
C14 C13 1.357(7) . ?
C14 C15 1.459(7) . ?
C13 H13 0.9300 . ?
C7 C8 1.375(8) . ?
C7 C12 1.404(8) . ?
C15 C16 1.364(8) . ?
C28 H28 0.9300 . ?
C28 C23 1.391(10) . ?
C28 C27 1.391(11) . ?
C17 C18 1.396(10) . ?
C17 C22 1.374(10) . ?
C8 H8 0.9300 . ?
C8 C9 1.387(9) . ?
C23 C24 1.398(10) . ?
C3 H3 0.9300 . ?
C3 C2 1.380(10) . ?
C3 C4 1.346(12) . ?
C12 H12 0.9300 . ?
C12 C11 1.385(9) . ?
C2 H2 0.9300 . ?
C2 C1 1.392(8) . ?
C18 H18 0.9300 . ?
C18 C19 1.372(11) . ?
C9 H9 0.9300 . ?
C9 C10 1.371(10) . ?
C1 C6 1.405(9) . ?
C4 H4 0.9300 . ?
C4 C5 1.395(12) . ?
C10 H10 0.9300 . ?
C10 C11 1.371(10) . ?
C11 H11 0.9300 . ?
C20 H20 0.9300 . ?
C20 C19 1.370(15) . ?
C20 C21 1.388(16) . ?
C6 H6 0.9300 . ?
C6 C5 1.380(10) . ?
C16 H16 0.9300 . ?
C24 H24 0.9300 . ?
C24 C25 1.407(10) . ?
C25 H25 0.9300 . ?
C25 C26 1.341(15) . ?
C26 H26 0.9300 . ?
C26 C27 1.398(15) . ?
C22 H22 0.9300 . ?
C22 C21 1.403(13) . ?
C19 H19 0.9300 . ?
C21 H21 0.9300 . ?
C5 H5 0.9300 . ?
C27 H27 0.9300 . ?

loop_
_smtbx_masks_void_nr
_smtbx_masks_void_average_x
_smtbx_masks_void_average_y
_smtbx_masks_void_average_z
_smtbx_masks_void_volume
_smtbx_masks_void_count_electrons
_smtbx_masks_void_content
1 0.000 0.500 -0.420 540.0 118.1 ?
2 0.500 0.000 -0.883 540.0 118.1 ?
